data_7239281
loop_
_publ_author_name
'He, Ting'
'Gao, Pin'
'Qiu, Yi-Feng'
'Yan, Xiao-Biao'
'Liu, Xue-Yuan'
'Liang, Yong-Min'

_publ_section_title
;
 Gold-catalyzed intermolecular reaction of 2-(1-alkynyl)-2-alken-1-ones
 with diarylethenes to construct polysubstituted cyclopenta[c]furans
 through a cascade heterocyclization/[3+2] cycloaddition sequence
;
_journal_issue 43
_journal_name_full 'RSC Advances'
_journal_page_first 19913
_journal_paper_doi 10.1039/c3ra44467h
_journal_volume 3
_journal_year 2013
_chemical_formula_sum 'C37 H26 F2 O'
_chemical_formula_weight 524.58
_space_group_IT_number 2
_space_group_name_Hall '-P 1'
_space_group_name_H-M_alt 'P -1'
_symmetry_cell_setting triclinic
_symmetry_space_group_name_H-M 'P -1'
_atom_sites_solution_hydrogens geom
_atom_sites_solution_primary direct
_atom_sites_solution_secondary difmap
_audit_creation_method SHELXL-97
_cell_angle_alpha 104.013(15)
_cell_angle_beta 99.760(15)
_cell_angle_gamma 90.639(15)
_cell_formula_units_Z 2
_cell_length_a 8.746(14)
_cell_length_b 9.852(15)
_cell_length_c 16.48(3)
_cell_measurement_reflns_used 1772
_cell_measurement_temperature 296(2)
_cell_measurement_theta_max 20.18
_cell_measurement_theta_min 2.37
_cell_volume 1356(4)
_computing_cell_refinement 'Bruker SAINT'
_computing_data_collection 'Bruker APEX2'
_computing_data_reduction 'Bruker SAINT'
_computing_molecular_graphics 'Bruker SHELXTL'
_computing_publication_material 'Bruker SHELXTL'
_computing_structure_refinement 'SHELXL-97 (Sheldrick, 2008)'
_computing_structure_solution 'SHELXS-97 (Sheldrick, 2008)'
_diffrn_ambient_temperature 296(2)
_diffrn_measured_fraction_theta_full 0.981
_diffrn_measured_fraction_theta_max 0.981
_diffrn_measurement_device_type 'Bruker APEX-II CCD'
_diffrn_measurement_method '\f and \w scans'
_diffrn_radiation_monochromator graphite
_diffrn_radiation_source 'fine-focus sealed tube'
_diffrn_radiation_type MoK\a
_diffrn_radiation_wavelength 0.71073
_diffrn_reflns_av_R_equivalents 0.0512
_diffrn_reflns_av_sigmaI/netI 0.0889
_diffrn_reflns_limit_h_max 10
_diffrn_reflns_limit_h_min -10
_diffrn_reflns_limit_k_max 11
_diffrn_reflns_limit_k_min -11
_diffrn_reflns_limit_l_max 19
_diffrn_reflns_limit_l_min -19
_diffrn_reflns_number 9641
_diffrn_reflns_theta_full 25.50
_diffrn_reflns_theta_max 25.50
_diffrn_reflns_theta_min 2.13
_exptl_absorpt_coefficient_mu 0.085
_exptl_absorpt_correction_T_max 0.9840
_exptl_absorpt_correction_T_min 0.9708
_exptl_absorpt_correction_type none
_exptl_crystal_density_diffrn 1.285
_exptl_crystal_density_meas 0
_exptl_crystal_density_method 'not measured'
_exptl_crystal_F_000 548
_exptl_crystal_size_max 0.35
_exptl_crystal_size_mid 0.32
_exptl_crystal_size_min 0.19
_refine_diff_density_max 0.514
_refine_diff_density_min -0.396
_refine_diff_density_rms 0.098
_refine_ls_extinction_coef 0.025(6)
_refine_ls_extinction_expression Fc^*^=kFc[1+0.001xFc^2^\l^3^/sin(2\q)]^-1/4^
_refine_ls_extinction_method SHELXL
_refine_ls_goodness_of_fit_ref 1.075
_refine_ls_hydrogen_treatment mixed
_refine_ls_matrix_type full
_refine_ls_number_parameters 362
_refine_ls_number_reflns 4941
_refine_ls_number_restraints 0
_refine_ls_restrained_S_all 1.075
_refine_ls_R_factor_all 0.1697
_refine_ls_R_factor_gt 0.1342
_refine_ls_shift/su_max 0.000
_refine_ls_shift/su_mean 0.000
_refine_ls_structure_factor_coef Fsqd
_refine_ls_weighting_details 'calc w=1/[\s^2^(Fo^2^)+(0.1318P)^2^+10.4342P] where P=(Fo^2^+2Fc^2^)/3'
_refine_ls_weighting_scheme calc
_refine_ls_wR_factor_gt 0.3953
_refine_ls_wR_factor_ref 0.4136
_reflns_number_gt 3077
_reflns_number_total 4941
_reflns_threshold_expression >2sigma(I)
_cod_data_source_file c3ra44467h.txt
_cod_data_source_block p-1
_cod_depositor_comments
;
The following automatic conversions were performed:

data item '_symmetry_cell_setting' value 'Triclinic' was changed to
'triclinic' in accordance with the
/home/saulius/struct/COD-crude-data/automatic-downloads/DataCite-retrospective/RSC/depositions/lib/dictionaries/cif_core.dic
dictionary named 'cif_core.dic' version 2.4.2 last updated on
2011-04-26.

Automatic conversion script
Id: cif_fix_values 6909 2019-04-08 15:41:33Z antanas 
;
_cod_original_cell_volume 1355(4)
_cod_original_sg_symbol_H-M P-1
_cod_database_code 7239281

loop_
_symmetry_equiv_pos_as_xyz
'x, y, z'
'-x, -y, -z'

loop_
_atom_site_label
_atom_site_type_symbol
_atom_site_fract_x
_atom_site_fract_y
_atom_site_fract_z
_atom_site_U_iso_or_equiv
_atom_site_adp_type
_atom_site_occupancy
_atom_site_symmetry_multiplicity
_atom_site_calc_flag
_atom_site_refinement_flags
C1 C 0.8113(10) 0.8992(10) 0.3501(6) 0.054(2) Uani 1 1 d .
H1 H 0.7637 0.9688 0.3271 0.065 Uiso 1 1 calc R
C2 C 0.9667(11) 0.9206(12) 0.3904(7) 0.067(3) Uani 1 1 d .
H2 H 1.0224 1.0034 0.3938 0.081 Uiso 1 1 calc R
C3 C 1.0355(10) 0.8200(12) 0.4244(6) 0.068(3) Uani 1 1 d .
H3 H 1.1388 0.8341 0.4515 0.081 Uiso 1 1 calc R
C4 C 0.9539(10) 0.6965(11) 0.4194(6) 0.062(3) Uani 1 1 d .
H4 H 1.0012 0.6288 0.4442 0.075 Uiso 1 1 calc R
C5 C 0.8043(10) 0.6745(10) 0.3780(6) 0.054(2) Uani 1 1 d .
H5 H 0.7517 0.5892 0.3721 0.064 Uiso 1 1 calc R
C6 C 0.7279(8) 0.7775(8) 0.3439(5) 0.0399(18) Uani 1 1 d .
C7 C 0.5611(8) 0.7560(8) 0.2987(5) 0.0389(17) Uani 1 1 d .
H7 H 0.5218 0.8482 0.2970 0.047 Uiso 1 1 calc R
C8 C 0.4484(8) 0.6799(8) 0.3350(4) 0.0342(16) Uani 1 1 d .
C9 C 0.3388(8) 0.5933(8) 0.2669(4) 0.0371(17) Uani 1 1 d .
C10 C 0.3641(9) 0.6107(9) 0.1822(5) 0.0413(18) Uani 1 1 d .
C11 C 0.5391(9) 0.6651(9) 0.2064(5) 0.047(2) Uani 1 1 d .
H11A H 0.6065 0.5871 0.2028 0.056 Uiso 1 1 calc R
H11B H 0.5634 0.7204 0.1684 0.056 Uiso 1 1 calc R
C12 C 0.2698(9) 0.7307(8) 0.1552(5) 0.0424(18) Uani 1 1 d .
C13 C 0.3023(11) 0.7778(10) 0.0871(6) 0.055(2) Uani 1 1 d .
H13 H 0.3755 0.7343 0.0561 0.066 Uiso 1 1 calc R
C14 C 0.2259(13) 0.8900(10) 0.0647(6) 0.065(3) Uani 1 1 d .
H14 H 0.2458 0.9210 0.0183 0.077 Uiso 1 1 calc R
C15 C 0.1189(12) 0.9550(10) 0.1130(7) 0.066(3) Uani 1 1 d .
C16 C 0.0851(12) 0.9085(10) 0.1786(6) 0.063(3) Uani 1 1 d .
H16 H 0.0117 0.9522 0.2094 0.075 Uiso 1 1 calc R
C17 C 0.1591(10) 0.7966(9) 0.2001(5) 0.049(2) Uani 1 1 d .
H17 H 0.1347 0.7645 0.2453 0.058 Uiso 1 1 calc R
C18 C 0.3401(9) 0.4718(9) 0.1114(5) 0.0438(19) Uani 1 1 d .
C19 C 0.2374(10) 0.4557(10) 0.0351(5) 0.054(2) Uani 1 1 d .
H19 H 0.1783 0.5298 0.0251 0.065 Uiso 1 1 calc R
C20 C 0.2224(12) 0.3278(10) -0.0269(6) 0.062(3) Uani 1 1 d .
H20 H 0.1529 0.3162 -0.0778 0.074 Uiso 1 1 calc R
C21 C 0.3116(11) 0.2209(10) -0.0112(6) 0.057(2) Uani 1 1 d .
C22 C 0.4099(12) 0.2342(10) 0.0646(6) 0.060(2) Uani 1 1 d .
H22 H 0.4663 0.1591 0.0753 0.072 Uiso 1 1 calc R
C23 C 0.4244(11) 0.3576(10) 0.1239(5) 0.057(2) Uani 1 1 d .
H23 H 0.4930 0.3664 0.1748 0.069 Uiso 1 1 calc R
C24 C 0.2405(8) 0.5267(8) 0.3034(4) 0.0390(17) Uani 1 1 d .
C25 C 0.4139(8) 0.6630(8) 0.4089(5) 0.0382(17) Uani 1 1 d .
C26 C 0.4735(8) 0.7227(8) 0.4996(4) 0.0392(18) Uani 1 1 d .
C27 C 0.5732(10) 0.8404(9) 0.5271(5) 0.051(2) Uani 1 1 d .
H27 H 0.6050 0.8815 0.4871 0.062 Uiso 1 1 calc R
C28 C 0.6266(11) 0.8982(11) 0.6114(6) 0.060(2) Uani 1 1 d .
H28 H 0.6921 0.9788 0.6285 0.072 Uiso 1 1 calc R
C29 C 0.5813(11) 0.8345(12) 0.6722(6) 0.067(3) Uani 1 1 d .
H29 H 0.6195 0.8710 0.7297 0.081 Uiso 1 1 calc R
C30 C 0.4827(12) 0.7209(12) 0.6465(6) 0.066(3) Uani 1 1 d .
H30 H 0.4513 0.6810 0.6871 0.079 Uiso 1 1 calc R
C31 C 0.4265(11) 0.6615(10) 0.5614(5) 0.054(2) Uani 1 1 d .
H31 H 0.3588 0.5824 0.5450 0.064 Uiso 1 1 calc R
C32 C 0.1034(9) 0.4302(9) 0.2744(5) 0.0450(19) Uani 1 1 d .
C33 C 0.0107(9) 0.4248(10) 0.1975(5) 0.053(2) Uani 1 1 d .
H33 H 0.0388 0.4793 0.1629 0.063 Uiso 1 1 calc R
C34 C -0.1258(11) 0.3381(12) 0.1703(6) 0.069(3) Uani 1 1 d .
H34 H -0.1879 0.3349 0.1181 0.083 Uiso 1 1 calc R
C35 C -0.1665(12) 0.2584(11) 0.2214(8) 0.076(3) Uani 1 1 d .
H35 H -0.2550 0.1982 0.2029 0.091 Uiso 1 1 calc R
C36 C -0.0778(12) 0.2665(10) 0.2996(8) 0.071(3) Uani 1 1 d .
H36 H -0.1089 0.2152 0.3351 0.085 Uiso 1 1 calc R
C37 C 0.0569(10) 0.3505(9) 0.3258(6) 0.053(2) Uani 1 1 d .
H37 H 0.1176 0.3539 0.3784 0.064 Uiso 1 1 calc R
F1 F 0.0477(9) 1.0673(6) 0.0917(4) 0.093(2) Uani 1 1 d .
F2 F 0.3011(8) 0.0982(6) -0.0739(4) 0.084(2) Uani 1 1 d .
O1 O 0.2886(6) 0.5656(5) 0.3910(3) 0.0403(13) Uani 1 1 d .

loop_
_atom_site_aniso_label
_atom_site_aniso_U_11
_atom_site_aniso_U_22
_atom_site_aniso_U_33
_atom_site_aniso_U_23
_atom_site_aniso_U_13
_atom_site_aniso_U_12
C1 0.041(5) 0.064(6) 0.058(5) 0.020(4) 0.001(4) -0.010(4)
C2 0.048(5) 0.072(7) 0.077(7) 0.012(5) 0.008(5) -0.021(5)
C3 0.033(5) 0.087(8) 0.069(6) -0.004(6) 0.003(4) -0.004(5)
C4 0.040(5) 0.083(7) 0.061(6) 0.017(5) 0.004(4) 0.016(5)
C5 0.046(5) 0.056(5) 0.062(5) 0.019(4) 0.010(4) 0.001(4)
C6 0.031(4) 0.051(5) 0.036(4) 0.009(3) 0.004(3) -0.003(3)
C7 0.034(4) 0.045(4) 0.039(4) 0.014(3) 0.009(3) -0.004(3)
C8 0.029(4) 0.042(4) 0.029(3) 0.008(3) 0.001(3) -0.002(3)
C9 0.035(4) 0.046(4) 0.029(4) 0.008(3) 0.004(3) 0.000(3)
C10 0.035(4) 0.054(5) 0.031(4) 0.007(3) 0.002(3) -0.007(3)
C11 0.042(4) 0.063(5) 0.039(4) 0.019(4) 0.007(3) -0.003(4)
C12 0.043(4) 0.045(4) 0.038(4) 0.013(3) -0.002(3) -0.005(4)
C13 0.056(5) 0.063(6) 0.050(5) 0.021(4) 0.015(4) 0.002(4)
C14 0.089(7) 0.060(6) 0.050(5) 0.024(5) 0.012(5) -0.001(5)
C15 0.075(7) 0.053(6) 0.063(6) 0.015(5) -0.008(5) 0.009(5)
C16 0.064(6) 0.063(6) 0.055(6) 0.009(5) 0.000(5) 0.017(5)
C17 0.052(5) 0.054(5) 0.038(4) 0.012(4) 0.003(4) 0.001(4)
C18 0.039(4) 0.057(5) 0.036(4) 0.012(4) 0.008(3) 0.002(4)
C19 0.055(5) 0.064(6) 0.040(5) 0.009(4) 0.001(4) -0.003(4)
C20 0.072(6) 0.065(6) 0.043(5) 0.010(4) -0.002(4) -0.006(5)
C21 0.067(6) 0.053(5) 0.048(5) 0.001(4) 0.016(4) -0.009(5)
C22 0.076(7) 0.052(5) 0.053(5) 0.017(4) 0.006(5) 0.004(5)
C23 0.060(6) 0.067(6) 0.040(5) 0.006(4) 0.005(4) 0.007(5)
C24 0.034(4) 0.050(5) 0.030(4) 0.008(3) 0.001(3) -0.008(3)
C25 0.036(4) 0.043(4) 0.036(4) 0.009(3) 0.007(3) 0.001(3)
C26 0.033(4) 0.050(5) 0.030(4) 0.006(3) 0.000(3) 0.006(3)
C27 0.048(5) 0.059(5) 0.046(5) 0.008(4) 0.009(4) -0.003(4)
C28 0.050(5) 0.068(6) 0.051(5) -0.007(5) 0.007(4) -0.002(4)
C29 0.058(6) 0.095(8) 0.037(5) 0.001(5) -0.003(4) 0.014(6)
C30 0.073(7) 0.085(7) 0.041(5) 0.023(5) 0.005(5) 0.008(6)
C31 0.058(5) 0.065(6) 0.040(5) 0.018(4) 0.007(4) 0.002(4)
C32 0.037(4) 0.047(5) 0.051(5) 0.010(4) 0.010(4) 0.004(3)
C33 0.039(4) 0.074(6) 0.039(4) 0.009(4) 0.000(3) -0.013(4)
C34 0.049(5) 0.094(8) 0.056(6) 0.009(5) 0.000(4) -0.017(5)
C35 0.050(6) 0.064(7) 0.093(8) -0.013(6) 0.004(6) -0.016(5)
C36 0.061(6) 0.052(6) 0.104(9) 0.021(6) 0.022(6) -0.009(5)
C37 0.052(5) 0.045(5) 0.063(6) 0.015(4) 0.006(4) -0.005(4)
F1 0.129(6) 0.062(4) 0.089(4) 0.030(3) 0.006(4) 0.037(4)
F2 0.121(5) 0.054(3) 0.064(4) -0.010(3) 0.015(3) -0.008(3)
O1 0.039(3) 0.049(3) 0.033(3) 0.012(2) 0.006(2) -0.001(2)

loop_
_atom_type_symbol
_atom_type_description
_atom_type_scat_dispersion_real
_atom_type_scat_dispersion_imag
_atom_type_scat_source
C C 0.0033 0.0016 'International Tables Vol C Tables 4.2.6.8 and 6.1.1.4'
H H 0.0000 0.0000 'International Tables Vol C Tables 4.2.6.8 and 6.1.1.4'
O O 0.0106 0.0060 'International Tables Vol C Tables 4.2.6.8 and 6.1.1.4'
F F 0.0171 0.0103 'International Tables Vol C Tables 4.2.6.8 and 6.1.1.4'

loop_
_geom_angle_atom_site_label_1
_geom_angle_atom_site_label_2
_geom_angle_atom_site_label_3
_geom_angle
C6 C1 C2 121.1(9)
C6 C1 H1 119.5
C2 C1 H1 119.5
C3 C2 C1 119.5(9)
C3 C2 H2 120.3
C1 C2 H2 120.3
C2 C3 C4 120.6(9)
C2 C3 H3 119.7
C4 C3 H3 119.7
C5 C4 C3 119.7(10)
C5 C4 H4 120.1
C3 C4 H4 120.1
C4 C5 C6 121.3(9)
C4 C5 H5 119.4
C6 C5 H5 119.4
C1 C6 C5 117.7(8)
C1 C6 C7 120.0(7)
C5 C6 C7 122.2(7)
C6 C7 C8 117.5(6)
C6 C7 C11 114.0(6)
C8 C7 C11 100.9(6)
C6 C7 H7 108.0
C8 C7 H7 108.0
C11 C7 H7 108.0
C25 C8 C9 107.8(6)
C25 C8 C7 142.7(7)
C9 C8 C7 109.5(6)
C24 C9 C8 107.0(6)
C24 C9 C10 141.5(7)
C8 C9 C10 111.4(6)
C9 C10 C18 113.6(7)
C9 C10 C12 112.1(6)
C18 C10 C12 112.5(6)
C9 C10 C11 99.3(6)
C18 C10 C11 111.5(6)
C12 C10 C11 106.8(6)
C7 C11 C10 106.1(6)
C7 C11 H11A 110.5
C10 C11 H11A 110.5
C7 C11 H11B 110.5
C10 C11 H11B 110.5
H11A C11 H11B 108.7
C13 C12 C17 118.8(8)
C13 C12 C10 119.1(7)
C17 C12 C10 121.9(7)
C12 C13 C14 120.3(9)
C12 C13 H13 119.9
C14 C13 H13 119.9
C13 C14 C15 118.7(9)
C13 C14 H14 120.6
C15 C14 H14 120.6
C16 C15 F1 120.5(10)
C16 C15 C14 121.3(9)
F1 C15 C14 118.1(9)
C15 C16 C17 120.0(10)
C15 C16 H16 120.0
C17 C16 H16 120.0
C16 C17 C12 120.8(8)
C16 C17 H17 119.6
C12 C17 H17 119.6
C19 C18 C23 117.8(8)
C19 C18 C10 123.0(8)
C23 C18 C10 119.3(7)
C18 C19 C20 120.2(9)
C18 C19 H19 119.9
C20 C19 H19 119.9
C21 C20 C19 118.9(9)
C21 C20 H20 120.5
C19 C20 H20 120.5
C20 C21 C22 121.3(9)
C20 C21 F2 118.4(9)
C22 C21 F2 120.2(9)
C23 C22 C21 119.5(9)
C23 C22 H22 120.3
C21 C22 H22 120.3
C22 C23 C18 122.2(9)
C22 C23 H23 118.9
C18 C23 H23 118.9
C9 C24 O1 108.4(6)
C9 C24 C32 136.9(7)
O1 C24 C32 114.7(6)
C8 C25 O1 108.9(6)
C8 C25 C26 135.9(7)
O1 C25 C26 115.2(6)
C27 C26 C31 118.3(7)
C27 C26 C25 121.5(7)
C31 C26 C25 120.2(7)
C28 C27 C26 121.8(9)
C28 C27 H27 119.1
C26 C27 H27 119.1
C27 C28 C29 119.3(9)
C27 C28 H28 120.4
C29 C28 H28 120.4
C30 C29 C28 119.6(9)
C30 C29 H29 120.2
C28 C29 H29 120.2
C29 C30 C31 121.9(9)
C29 C30 H30 119.1
C31 C30 H30 119.1
C30 C31 C26 119.1(9)
C30 C31 H31 120.5
C26 C31 H31 120.5
C33 C32 C37 118.5(8)
C33 C32 C24 120.0(8)
C37 C32 C24 121.4(8)
C32 C33 C34 120.9(9)
C32 C33 H33 119.6
C34 C33 H33 119.6
C35 C34 C33 119.3(9)
C35 C34 H34 120.4
C33 C34 H34 120.4
C34 C35 C36 120.4(9)
C34 C35 H35 119.8
C36 C35 H35 119.8
C35 C36 C37 120.2(10)
C35 C36 H36 119.9
C37 C36 H36 119.9
C36 C37 C32 120.7(9)
C36 C37 H37 119.6
C32 C37 H37 119.6
C24 O1 C25 107.8(5)

loop_
_geom_bond_atom_site_label_1
_geom_bond_atom_site_label_2
_geom_bond_distance
C1 C6 1.369(11)
C1 C2 1.398(13)
C1 H1 0.9300
C2 C3 1.351(15)
C2 H2 0.9300
C3 C4 1.382(15)
C3 H3 0.9300
C4 C5 1.357(12)
C4 H4 0.9300
C5 C6 1.399(12)
C5 H5 0.9300
C6 C7 1.509(10)
C7 C8 1.515(10)
C7 C11 1.545(11)
C7 H7 0.9800
C8 C25 1.349(10)
C8 C9 1.435(10)
C9 C24 1.373(10)
C9 C10 1.499(10)
C10 C18 1.554(11)
C10 C12 1.558(11)
C10 C11 1.569(11)
C11 H11A 0.9700
C11 H11B 0.9700
C12 C13 1.384(11)
C12 C17 1.390(12)
C13 C14 1.391(13)
C13 H13 0.9300
C14 C15 1.392(14)
C14 H14 0.9300
C15 C16 1.345(14)
C15 F1 1.366(11)
C16 C17 1.374(13)
C16 H16 0.9300
C17 H17 0.9300
C18 C19 1.388(11)
C18 C23 1.390(12)
C19 C20 1.406(13)
C19 H19 0.9300
C20 C21 1.367(14)
C20 H20 0.9300
C21 C22 1.367(13)
C21 F2 1.377(10)
C22 C23 1.352(13)
C22 H22 0.9300
C23 H23 0.9300
C24 O1 1.390(9)
C24 C32 1.459(11)
C25 O1 1.392(9)
C25 C26 1.468(10)
C26 C27 1.378(11)
C26 C31 1.416(11)
C27 C28 1.365(12)
C27 H27 0.9300
C28 C29 1.410(14)
C28 H28 0.9300
C29 C30 1.342(15)
C29 H29 0.9300
C30 C31 1.384(12)
C30 H30 0.9300
C31 H31 0.9300
C32 C33 1.372(11)
C32 C37 1.390(12)
C33 C34 1.402(12)
C33 H33 0.9300
C34 C35 1.366(15)
C34 H34 0.9300
C35 C36 1.371(16)
C35 H35 0.9300
C36 C37 1.376(13)
C36 H36 0.9300
C37 H37 0.9300

loop_
_geom_torsion_atom_site_label_1
_geom_torsion_atom_site_label_2
_geom_torsion_atom_site_label_3
_geom_torsion_atom_site_label_4
_geom_torsion
C6 C1 C2 C3 -0.5(15)
C1 C2 C3 C4 0.3(16)
C2 C3 C4 C5 1.7(15)
C3 C4 C5 C6 -3.4(14)
C2 C1 C6 C5 -1.1(13)
C2 C1 C6 C7 -178.9(8)
C4 C5 C6 C1 3.1(13)
C4 C5 C6 C7 -179.1(8)
C1 C6 C7 C8 -142.9(8)
C5 C6 C7 C8 39.4(10)
C1 C6 C7 C11 99.5(9)
C5 C6 C7 C11 -78.3(9)
C6 C7 C8 C25 35.8(14)
C11 C7 C8 C25 160.3(10)
C6 C7 C8 C9 -143.5(7)
C11 C7 C8 C9 -19.0(8)
C25 C8 C9 C24 0.1(9)
C7 C8 C9 C24 179.7(6)
C25 C8 C9 C10 177.4(7)
C7 C8 C9 C10 -3.0(9)
C24 C9 C10 C18 -42.5(14)
C8 C9 C10 C18 141.7(7)
C24 C9 C10 C12 86.5(13)
C8 C9 C10 C12 -89.4(8)
C24 C9 C10 C11 -161.0(11)
C8 C9 C10 C11 23.1(8)
C6 C7 C11 C10 160.3(7)
C8 C7 C11 C10 33.4(8)
C9 C10 C11 C7 -34.7(8)
C18 C10 C11 C7 -154.8(7)
C12 C10 C11 C7 81.9(7)
C9 C10 C12 C13 167.9(7)
C18 C10 C12 C13 -62.6(9)
C11 C10 C12 C13 60.1(9)
C9 C10 C12 C17 -9.0(10)
C18 C10 C12 C17 120.6(8)
C11 C10 C12 C17 -116.7(8)
C17 C12 C13 C14 0.5(13)
C10 C12 C13 C14 -176.4(8)
C12 C13 C14 C15 1.2(14)
C13 C14 C15 C16 -2.2(15)
C13 C14 C15 F1 178.3(9)
F1 C15 C16 C17 -179.1(8)
C14 C15 C16 C17 1.3(15)
C15 C16 C17 C12 0.4(14)
C13 C12 C17 C16 -1.3(12)
C10 C12 C17 C16 175.5(8)
C9 C10 C18 C19 124.6(8)
C12 C10 C18 C19 -4.1(11)
C11 C10 C18 C19 -124.1(8)
C9 C10 C18 C23 -55.3(10)
C12 C10 C18 C23 175.9(7)
C11 C10 C18 C23 55.9(10)
C23 C18 C19 C20 -0.8(13)
C10 C18 C19 C20 179.2(8)
C18 C19 C20 C21 -0.7(14)
C19 C20 C21 C22 2.6(15)
C19 C20 C21 F2 -177.2(8)
C20 C21 C22 C23 -2.9(15)
F2 C21 C22 C23 176.9(8)
C21 C22 C23 C18 1.3(15)
C19 C18 C23 C22 0.6(14)
C10 C18 C23 C22 -179.5(8)
C8 C9 C24 O1 -1.8(9)
C10 C9 C24 O1 -177.8(9)
C8 C9 C24 C32 177.5(9)
C10 C9 C24 C32 1.6(19)
C9 C8 C25 O1 1.6(8)
C7 C8 C25 O1 -177.7(9)
C9 C8 C25 C26 -177.0(8)
C7 C8 C25 C26 3.7(18)
C8 C25 C26 C27 12.7(14)
O1 C25 C26 C27 -165.9(7)
C8 C25 C26 C31 -168.6(9)
O1 C25 C26 C31 12.8(10)
C31 C26 C27 C28 -0.1(13)
C25 C26 C27 C28 178.7(8)
C26 C27 C28 C29 1.3(14)
C27 C28 C29 C30 -2.1(15)
C28 C29 C30 C31 1.7(16)
C29 C30 C31 C26 -0.4(15)
C27 C26 C31 C30 -0.4(13)
C25 C26 C31 C30 -179.1(8)
C9 C24 C32 C33 -24.0(15)
O1 C24 C32 C33 155.3(7)
C9 C24 C32 C37 161.0(10)
O1 C24 C32 C37 -19.7(11)
C37 C32 C33 C34 -1.6(13)
C24 C32 C33 C34 -176.8(8)
C32 C33 C34 C35 0.1(15)
C33 C34 C35 C36 2.2(16)
C34 C35 C36 C37 -2.9(16)
C35 C36 C37 C32 1.4(15)
C33 C32 C37 C36 0.9(13)
C24 C32 C37 C36 176.0(8)
C9 C24 O1 C25 2.8(8)
C32 C24 O1 C25 -176.7(6)
C8 C25 O1 C24 -2.8(8)
C26 C25 O1 C24 176.2(6)
